data_7025828
loop_
_publ_author_name
'M\"omming, Cornelia M'
'Kehr, Gerald'
'Wibbeling, Birgit'
'Fr\"ohlich, Roland'
'Erker, Gerhard'

_publ_section_title
;
 Addition reactions to the intramolecular mesityl2P-CH2-CH2-B(C6F5)2
 frustrated Lewis pair.
;
_journal_issue 32
_journal_name_full 'Dalton transactions (Cambridge, England : 2003)'
_journal_page_first 7556
_journal_page_last 7564
_journal_paper_doi 10.1039/c0dt00015a
_journal_volume 39
_journal_year 2010
_chemical_formula_sum 'C50 H43 B F10 N3 P'
_chemical_formula_weight 917.65
_chemical_name_systematic
;
?
;
_space_group_IT_number 14
_symmetry_cell_setting monoclinic
_symmetry_space_group_name_Hall '-P 2ybc'
_symmetry_space_group_name_H-M 'P 1 21/c 1'
_atom_sites_solution_hydrogens geom
_atom_sites_solution_primary direct
_atom_sites_solution_secondary difmap
_audit_creation_method SHELXL-97
_cell_angle_alpha 90.00
_cell_angle_beta 109.595(1)
_cell_angle_gamma 90.00
_cell_formula_units_Z 4
_cell_length_a 15.8351(4)
_cell_length_b 13.8395(4)
_cell_length_c 21.6049(7)
_cell_measurement_reflns_used 7911
_cell_measurement_temperature 223(2)
_cell_measurement_theta_max 68.25
_cell_measurement_theta_min 0.88
_cell_volume 4460.5(2)
_computing_cell_refinement 'Collect (Nonius B.V., 1998)'
_computing_data_collection 'Collect (Nonius B.V., 1998)'
_computing_data_reduction 'Denzo-SMN (Otwinowski & Minor, 1997)'
_computing_molecular_graphics 'XP (BrukerAXS, 2000)'
_computing_publication_material 'SHELXL-97 (Sheldrick, 1997)'
_computing_structure_refinement 'SHELXL-97 (Sheldrick, 1997)'
_computing_structure_solution 'SHELXS-97 (Sheldrick, 1990)'
_diffrn_ambient_temperature 223(2)
_diffrn_measured_fraction_theta_full 0.975
_diffrn_measured_fraction_theta_max 0.975
_diffrn_measurement_device_type 'Nonius KappaCCD APEXII'
_diffrn_measurement_method '\w and \f scans'
_diffrn_radiation_monochromator graphite
_diffrn_radiation_source 'fine-focus sealed tube'
_diffrn_radiation_type CuK\a
_diffrn_radiation_wavelength 1.54178
_diffrn_reflns_av_R_equivalents 0.053
_diffrn_reflns_av_sigmaI/netI 0.0259
_diffrn_reflns_limit_h_max 18
_diffrn_reflns_limit_h_min -18
_diffrn_reflns_limit_k_max 14
_diffrn_reflns_limit_k_min -16
_diffrn_reflns_limit_l_max 25
_diffrn_reflns_limit_l_min -25
_diffrn_reflns_number 43759
_diffrn_reflns_theta_full 67.72
_diffrn_reflns_theta_max 67.72
_diffrn_reflns_theta_min 3.86
_exptl_absorpt_coefficient_mu 1.250
_exptl_absorpt_correction_T_max 0.8852
_exptl_absorpt_correction_T_min 0.6687
_exptl_absorpt_correction_type multi-scan
_exptl_absorpt_process_details 'Denzo (Otwinowski, Borek, Majewski & Minor, 2003)'
_exptl_crystal_colour colourless
_exptl_crystal_density_diffrn 1.366
_exptl_crystal_density_method 'not measured'
_exptl_crystal_description column
_exptl_crystal_F_000 1896
_exptl_crystal_size_max 0.35
_exptl_crystal_size_mid 0.15
_exptl_crystal_size_min 0.10
_refine_diff_density_max 0.233
_refine_diff_density_min -0.285
_refine_diff_density_rms 0.041
_refine_ls_extinction_method none
_refine_ls_goodness_of_fit_ref 1.000
_refine_ls_hydrogen_treatment constr
_refine_ls_matrix_type full
_refine_ls_number_parameters 592
_refine_ls_number_reflns 7883
_refine_ls_number_restraints 0
_refine_ls_restrained_S_all 1.000
_refine_ls_R_factor_all 0.0530
_refine_ls_R_factor_gt 0.0461
_refine_ls_shift/su_max 0.000
_refine_ls_shift/su_mean 0.000
_refine_ls_structure_factor_coef Fsqd
_refine_ls_weighting_details 'calc w=1/[\s^2^(Fo^2^)+(0.0732P)^2^+2.0761P] where P=(Fo^2^+2Fc^2^)/3'
_refine_ls_weighting_scheme calc
_refine_ls_wR_factor_gt 0.1256
_refine_ls_wR_factor_ref 0.1317
_reflns_number_gt 6856
_reflns_number_total 7883
_reflns_threshold_expression >2sigma(I)
_cod_data_source_file c0dt00015a.txt
_cod_data_source_block erk5261
_cod_original_sg_symbol_H-M P21/c
_cod_database_code 7025828

loop_
_symmetry_equiv_pos_as_xyz
'x, y, z'
'-x, y+1/2, -z+1/2'
'-x, -y, -z'
'x, -y-1/2, z-1/2'

loop_
_atom_site_label
_atom_site_type_symbol
_atom_site_fract_x
_atom_site_fract_y
_atom_site_fract_z
_atom_site_U_iso_or_equiv
_atom_site_adp_type
_atom_site_occupancy
_atom_site_symmetry_multiplicity
_atom_site_calc_flag
_atom_site_refinement_flags
C1 C 0.28011(13) 0.58846(14) 0.31643(9) 0.0415(4) Uani 1 1 d .
H1A H 0.2377 0.5961 0.3403 0.050 Uiso 1 1 calc R
H1B H 0.3398 0.6057 0.3464 0.050 Uiso 1 1 calc R
C2 C 0.25398(13) 0.65876(14) 0.25747(9) 0.0397(4) Uani 1 1 d .
H2A H 0.2976 0.7115 0.2657 0.048 Uiso 1 1 calc R
H2B H 0.1948 0.6867 0.2512 0.048 Uiso 1 1 calc R
P1 P 0.25196(3) 0.59220(3) 0.18430(2) 0.03266(13) Uani 1 1 d .
C11 C 0.33918(12) 0.60842(13) 0.14742(9) 0.0348(4) Uani 1 1 d .
C12 C 0.42590(12) 0.63838(13) 0.18637(9) 0.0367(4) Uani 1 1 d .
C13 C 0.49233(13) 0.64499(14) 0.15768(10) 0.0419(4) Uani 1 1 d .
H13 H 0.5493 0.6677 0.1833 0.050 Uiso 1 1 calc R
C14 C 0.47785(13) 0.61949(14) 0.09301(10) 0.0431(4) Uani 1 1 d .
C15 C 0.39280(14) 0.58757(14) 0.05614(10) 0.0434(4) Uani 1 1 d .
H15 H 0.3822 0.5691 0.0123 0.052 Uiso 1 1 calc R
C16 C 0.32260(13) 0.58160(13) 0.08100(9) 0.0384(4) Uani 1 1 d .
C17 C 0.45296(13) 0.66334(17) 0.25808(10) 0.0473(5) Uani 1 1 d .
H17A H 0.5178 0.6613 0.2775 0.071 Uiso 1 1 calc R
H17B H 0.4268 0.6171 0.2801 0.071 Uiso 1 1 calc R
H17C H 0.4318 0.7277 0.2629 0.071 Uiso 1 1 calc R
C18 C 0.55173(16) 0.62372(19) 0.06391(12) 0.0579(6) Uani 1 1 d .
H18A H 0.5266 0.6153 0.0167 0.087 Uiso 1 1 calc R
H18B H 0.5947 0.5727 0.0826 0.087 Uiso 1 1 calc R
H18C H 0.5815 0.6859 0.0737 0.087 Uiso 1 1 calc R
C19 C 0.23473(14) 0.54379(18) 0.03447(10) 0.0521(5) Uani 1 1 d .
H19A H 0.1916 0.5962 0.0218 0.078 Uiso 1 1 calc R
H19B H 0.2121 0.4936 0.0561 0.078 Uiso 1 1 calc R
H19C H 0.2440 0.5173 -0.0043 0.078 Uiso 1 1 calc R
C21 C 0.14226(12) 0.62210(13) 0.12499(9) 0.0367(4) Uani 1 1 d .
C22 C 0.13142(13) 0.71985(14) 0.10565(10) 0.0423(4) Uani 1 1 d .
C23 C 0.04735(14) 0.75198(15) 0.06683(11) 0.0494(5) Uani 1 1 d .
H23 H 0.0406 0.8167 0.0529 0.059 Uiso 1 1 calc R
C24 C -0.02686(13) 0.69223(16) 0.04792(10) 0.0501(5) Uani 1 1 d .
C25 C -0.01413(13) 0.59660(16) 0.06665(10) 0.0469(5) Uani 1 1 d .
H25 H -0.0639 0.5550 0.0535 0.056 Uiso 1 1 calc R
C26 C 0.06843(12) 0.55852(14) 0.10397(9) 0.0400(4) Uani 1 1 d .
C27 C 0.20575(15) 0.79377(15) 0.12487(13) 0.0587(6) Uani 1 1 d .
H27A H 0.1851 0.8530 0.1005 0.088 Uiso 1 1 calc R
H27B H 0.2570 0.7690 0.1149 0.088 Uiso 1 1 calc R
H27C H 0.2230 0.8068 0.1716 0.088 Uiso 1 1 calc R
C28 C -0.11859(15) 0.7312(2) 0.00973(14) 0.0720(8) Uani 1 1 d .
H28A H -0.1349 0.7808 0.0353 0.108 Uiso 1 1 calc R
H28B H -0.1621 0.6792 0.0007 0.108 Uiso 1 1 calc R
H28C H -0.1177 0.7586 -0.0314 0.108 Uiso 1 1 calc R
C29 C 0.07144(14) 0.45142(15) 0.11689(11) 0.0497(5) Uani 1 1 d .
H29A H 0.0112 0.4252 0.1002 0.075 Uiso 1 1 calc R
H29B H 0.0966 0.4398 0.1638 0.075 Uiso 1 1 calc R
H29C H 0.1085 0.4203 0.0950 0.075 Uiso 1 1 calc R
B1 B 0.28081(13) 0.47438(16) 0.29472(10) 0.0364(4) Uani 1 1 d .
C31 C 0.37996(12) 0.43154(13) 0.33782(9) 0.0369(4) Uani 1 1 d .
C32 C 0.45331(12) 0.41670(13) 0.31757(9) 0.0381(4) Uani 1 1 d .
F32 F 0.44801(7) 0.43007(9) 0.25453(5) 0.0468(3) Uani 1 1 d .
C33 C 0.53715(12) 0.38985(14) 0.35935(11) 0.0427(5) Uani 1 1 d .
F33 F 0.60476(8) 0.37673(9) 0.33541(7) 0.0578(3) Uani 1 1 d .
C34 C 0.55174(13) 0.37703(15) 0.42471(11) 0.0484(5) Uani 1 1 d .
F34 F 0.63325(8) 0.35140(11) 0.46603(7) 0.0704(4) Uani 1 1 d .
C35 C 0.48222(14) 0.39244(15) 0.44798(10) 0.0479(5) Uani 1 1 d .
F35 F 0.49544(10) 0.38219(11) 0.51278(6) 0.0689(4) Uani 1 1 d .
C36 C 0.39943(13) 0.41927(15) 0.40498(10) 0.0430(4) Uani 1 1 d .
F36 F 0.33451(8) 0.43480(11) 0.43152(6) 0.0600(3) Uani 1 1 d .
C41 C 0.19731(13) 0.40752(15) 0.30079(9) 0.0420(4) Uani 1 1 d .
C42 C 0.11091(13) 0.44402(17) 0.28194(11) 0.0497(5) Uani 1 1 d .
F42 F 0.09589(8) 0.53721(11) 0.26252(7) 0.0649(4) Uani 1 1 d .
C43 C 0.03616(15) 0.3901(2) 0.27835(13) 0.0661(7) Uani 1 1 d .
F43 F -0.04587(9) 0.43144(16) 0.25760(10) 0.0968(6) Uani 1 1 d .
C44 C 0.04476(17) 0.2940(2) 0.29357(13) 0.0685(7) Uani 1 1 d .
F44 F -0.02768(11) 0.23979(15) 0.28790(9) 0.0983(6) Uani 1 1 d .
C45 C 0.12873(17) 0.25345(19) 0.31378(13) 0.0626(6) Uani 1 1 d .
F45 F 0.13887(12) 0.15915(12) 0.32909(9) 0.0905(5) Uani 1 1 d .
C46 C 0.20200(14) 0.31025(17) 0.31696(11) 0.0497(5) Uani 1 1 d .
F46 F 0.28098(8) 0.26295(9) 0.33666(7) 0.0602(3) Uani 1 1 d .
N3 N 0.26622(9) 0.48316(11) 0.21844(7) 0.0341(3) Uani 1 1 d .
N4 N 0.27334(10) 0.41116(11) 0.17669(7) 0.0352(3) Uani 1 1 d .
N5 N 0.28448(10) 0.32953(11) 0.20339(7) 0.0367(3) Uani 1 1 d .
C51 C 0.29733(12) 0.25632(13) 0.16081(9) 0.0377(4) Uani 1 1 d .
C52 C 0.27705(14) 0.16304(15) 0.17328(11) 0.0489(5) Uani 1 1 d .
H52 H 0.2558 0.1503 0.2082 0.059 Uiso 1 1 calc R
C53 C 0.28827(17) 0.08790(16) 0.13393(13) 0.0625(6) Uani 1 1 d .
H53 H 0.2734 0.0244 0.1418 0.075 Uiso 1 1 calc R
C54 C 0.32096(17) 0.10604(18) 0.08371(13) 0.0627(7) Uani 1 1 d .
H54 H 0.3281 0.0551 0.0571 0.075 Uiso 1 1 calc R
C55 C 0.34324(16) 0.19884(18) 0.07247(11) 0.0563(6) Uani 1 1 d .
H55 H 0.3663 0.2109 0.0384 0.068 Uiso 1 1 calc R
C56 C 0.33206(13) 0.27441(15) 0.11063(10) 0.0449(5) Uani 1 1 d .
H56 H 0.3478 0.3376 0.1028 0.054 Uiso 1 1 calc R
C61 C 0.6796(3) 0.1746(3) 0.60938(14) 0.0918(11) Uani 1 1 d .
H61 H 0.6899 0.2169 0.5786 0.110 Uiso 1 1 calc R
C62 C 0.7475(2) 0.1151(3) 0.64728(19) 0.0932(11) Uani 1 1 d .
H62 H 0.8043 0.1163 0.6424 0.112 Uiso 1 1 calc R
C63 C 0.7311(2) 0.0549(2) 0.69147(18) 0.0861(9) Uani 1 1 d .
H63 H 0.7770 0.0147 0.7178 0.103 Uiso 1 1 calc R
C64 C 0.6487(2) 0.0525(2) 0.69786(14) 0.0751(8) Uani 1 1 d .
H64 H 0.6378 0.0101 0.7284 0.090 Uiso 1 1 calc R
C65 C 0.5826(2) 0.1098(2) 0.66108(14) 0.0703(7) Uani 1 1 d .
H65 H 0.5258 0.1071 0.6659 0.084 Uiso 1 1 calc R
C66 C 0.5971(2) 0.1714(2) 0.61719(14) 0.0776(8) Uani 1 1 d .
H66 H 0.5507 0.2120 0.5920 0.093 Uiso 1 1 calc R
C71 C -0.0239(3) 0.5813(5) 0.3930(4) 0.157(2) Uani 1 1 d .
H71 H -0.0818 0.5544 0.3793 0.188 Uiso 1 1 calc R
C72 C -0.0107(3) 0.6710(4) 0.3782(2) 0.1213(15) Uani 1 1 d .
H72 H -0.0598 0.7083 0.3528 0.146 Uiso 1 1 calc R
C73 C 0.0682(4) 0.7087(4) 0.3979(3) 0.1259(15) Uani 1 1 d .
H73 H 0.0753 0.7733 0.3872 0.151 Uiso 1 1 calc R
C74 C 0.1393(3) 0.6587(4) 0.4327(2) 0.1100(12) Uani 1 1 d .
H74 H 0.1957 0.6889 0.4465 0.132 Uiso 1 1 calc R
C75 C 0.1334(3) 0.5697(4) 0.4485(2) 0.1099(13) Uani 1 1 d .
H75 H 0.1851 0.5350 0.4723 0.132 Uiso 1 1 calc R
C76 C 0.0514(5) 0.5266(3) 0.4301(4) 0.167(2) Uani 1 1 d .
H76 H 0.0450 0.4622 0.4418 0.200 Uiso 1 1 calc R

loop_
_atom_site_aniso_label
_atom_site_aniso_U_11
_atom_site_aniso_U_22
_atom_site_aniso_U_33
_atom_site_aniso_U_23
_atom_site_aniso_U_13
_atom_site_aniso_U_12
C1 0.0384(10) 0.0470(11) 0.0374(10) -0.0051(8) 0.0104(8) 0.0044(8)
C2 0.0344(9) 0.0399(10) 0.0417(10) -0.0056(8) 0.0088(8) 0.0048(8)
P1 0.0273(2) 0.0329(2) 0.0335(2) -0.00178(18) 0.00450(18) 0.00102(17)
C11 0.0320(9) 0.0317(9) 0.0377(9) 0.0008(7) 0.0077(7) 0.0007(7)
C12 0.0336(9) 0.0319(9) 0.0407(10) -0.0001(8) 0.0075(8) 0.0014(7)
C13 0.0320(9) 0.0416(10) 0.0489(11) -0.0022(9) 0.0094(8) -0.0016(8)
C14 0.0405(10) 0.0404(10) 0.0488(11) 0.0026(9) 0.0157(9) 0.0012(8)
C15 0.0458(11) 0.0464(11) 0.0372(10) -0.0008(8) 0.0130(9) 0.0005(9)
C16 0.0375(10) 0.0387(10) 0.0354(9) 0.0002(8) 0.0072(8) -0.0004(8)
C17 0.0326(10) 0.0608(13) 0.0430(11) -0.0108(10) 0.0053(8) -0.0054(9)
C18 0.0497(13) 0.0702(15) 0.0590(13) -0.0013(12) 0.0250(11) -0.0039(11)
C19 0.0452(11) 0.0707(15) 0.0372(10) -0.0103(10) 0.0094(9) -0.0098(10)
C21 0.0304(9) 0.0385(10) 0.0366(9) -0.0008(8) 0.0054(7) 0.0007(7)
C22 0.0344(10) 0.0399(10) 0.0459(11) 0.0023(8) 0.0047(8) 0.0005(8)
C23 0.0414(11) 0.0414(11) 0.0542(12) 0.0058(9) 0.0013(9) 0.0065(9)
C24 0.0360(11) 0.0557(13) 0.0473(11) -0.0017(10) -0.0009(9) 0.0057(9)
C25 0.0312(10) 0.0535(12) 0.0473(11) -0.0050(9) 0.0014(8) -0.0046(8)
C26 0.0343(9) 0.0436(10) 0.0375(10) -0.0021(8) 0.0059(8) -0.0024(8)
C27 0.0436(12) 0.0383(11) 0.0799(16) 0.0107(11) 0.0017(11) -0.0036(9)
C28 0.0400(12) 0.0721(17) 0.0813(18) -0.0003(14) -0.0095(12) 0.0106(11)
C29 0.0426(11) 0.0444(11) 0.0530(12) -0.0006(9) 0.0040(9) -0.0095(9)
B1 0.0304(10) 0.0448(12) 0.0341(10) 0.0004(9) 0.0111(8) 0.0033(9)
C31 0.0315(9) 0.0382(10) 0.0396(10) 0.0028(8) 0.0099(8) -0.0005(7)
C32 0.0342(9) 0.0372(10) 0.0415(10) 0.0006(8) 0.0109(8) 0.0008(7)
F32 0.0371(6) 0.0623(7) 0.0432(6) 0.0004(5) 0.0164(5) 0.0038(5)
C33 0.0289(9) 0.0388(10) 0.0587(12) 0.0024(9) 0.0123(9) 0.0023(8)
F33 0.0331(6) 0.0623(8) 0.0790(9) 0.0005(7) 0.0199(6) 0.0078(5)
C34 0.0325(10) 0.0439(11) 0.0555(13) 0.0087(9) -0.0027(9) 0.0008(8)
F34 0.0385(7) 0.0783(9) 0.0738(9) 0.0190(7) -0.0083(6) 0.0075(6)
C35 0.0457(11) 0.0511(12) 0.0380(10) 0.0097(9) 0.0023(9) -0.0047(9)
F35 0.0631(8) 0.0919(10) 0.0400(7) 0.0174(7) 0.0020(6) -0.0058(7)
C36 0.0379(10) 0.0504(11) 0.0400(10) 0.0040(9) 0.0119(8) -0.0017(8)
F36 0.0475(7) 0.0945(10) 0.0407(6) 0.0055(6) 0.0183(5) 0.0029(7)
C41 0.0334(10) 0.0559(12) 0.0374(10) -0.0007(9) 0.0127(8) -0.0012(8)
C42 0.0347(10) 0.0649(14) 0.0491(12) 0.0024(10) 0.0136(9) 0.0030(9)
F42 0.0394(7) 0.0740(9) 0.0774(9) 0.0048(7) 0.0144(6) 0.0150(6)
C43 0.0307(11) 0.106(2) 0.0612(14) -0.0041(14) 0.0152(10) -0.0032(12)
F43 0.0312(7) 0.1439(16) 0.1122(14) 0.0000(12) 0.0197(8) 0.0041(8)
C44 0.0493(14) 0.098(2) 0.0611(15) -0.0017(14) 0.0227(12) -0.0278(14)
F44 0.0604(9) 0.1400(16) 0.0981(12) -0.0035(11) 0.0314(9) -0.0514(10)
C45 0.0601(15) 0.0698(16) 0.0611(14) 0.0039(12) 0.0247(12) -0.0180(12)
F45 0.0906(12) 0.0727(10) 0.1098(13) 0.0167(9) 0.0358(10) -0.0289(9)
C46 0.0420(11) 0.0600(13) 0.0482(11) 0.0044(10) 0.0165(9) -0.0051(10)
F46 0.0515(7) 0.0529(7) 0.0732(8) 0.0162(6) 0.0169(6) 0.0021(6)
N3 0.0326(7) 0.0349(8) 0.0328(8) -0.0024(6) 0.0083(6) 0.0030(6)
N4 0.0313(7) 0.0359(8) 0.0354(8) -0.0025(6) 0.0072(6) 0.0026(6)
N5 0.0349(8) 0.0336(8) 0.0393(8) -0.0008(7) 0.0092(6) 0.0025(6)
C51 0.0300(9) 0.0363(10) 0.0400(10) -0.0034(8) 0.0030(7) 0.0058(7)
C52 0.0473(11) 0.0396(11) 0.0559(12) -0.0001(9) 0.0120(10) 0.0038(9)
C53 0.0609(14) 0.0369(11) 0.0773(17) -0.0079(11) 0.0070(13) 0.0045(10)
C54 0.0615(15) 0.0577(14) 0.0590(14) -0.0182(11) 0.0071(12) 0.0167(11)
C55 0.0534(13) 0.0637(15) 0.0487(12) -0.0068(11) 0.0133(10) 0.0169(11)
C56 0.0388(10) 0.0480(11) 0.0456(11) -0.0022(9) 0.0111(9) 0.0075(9)
C61 0.139(3) 0.088(2) 0.0524(16) -0.0121(15) 0.0379(19) -0.043(2)
C62 0.072(2) 0.119(3) 0.097(2) -0.034(2) 0.0382(19) -0.027(2)
C63 0.0683(18) 0.080(2) 0.093(2) -0.0062(17) 0.0044(16) 0.0058(15)
C64 0.086(2) 0.0671(17) 0.0668(17) 0.0016(14) 0.0185(15) -0.0133(15)
C65 0.0699(17) 0.0723(17) 0.0689(17) -0.0197(14) 0.0235(14) -0.0080(14)
C66 0.093(2) 0.0642(17) 0.0565(15) -0.0144(13) -0.0004(15) 0.0067(15)
C71 0.080(3) 0.143(5) 0.230(7) -0.050(5) 0.029(4) -0.033(3)
C72 0.096(3) 0.150(4) 0.104(3) 0.001(3) 0.014(2) 0.034(3)
C73 0.122(4) 0.116(3) 0.155(4) 0.027(3) 0.066(3) 0.006(3)
C74 0.076(2) 0.133(4) 0.133(3) -0.008(3) 0.051(2) -0.006(2)
C75 0.100(3) 0.124(3) 0.101(3) 0.008(3) 0.028(2) 0.044(3)
C76 0.192(6) 0.067(3) 0.257(8) 0.013(3) 0.097(6) -0.013(3)

loop_
_atom_type_symbol
_atom_type_description
_atom_type_scat_dispersion_real
_atom_type_scat_dispersion_imag
_atom_type_scat_source
C C 0.0181 0.0091 'International Tables Vol C Tables 4.2.6.8 and 6.1.1.4'
H H 0.0000 0.0000 'International Tables Vol C Tables 4.2.6.8 and 6.1.1.4'
B B 0.0090 0.0039 'International Tables Vol C Tables 4.2.6.8 and 6.1.1.4'
N N 0.0311 0.0180 'International Tables Vol C Tables 4.2.6.8 and 6.1.1.4'
F F 0.0727 0.0534 'International Tables Vol C Tables 4.2.6.8 and 6.1.1.4'
P P 0.2955 0.4335 'International Tables Vol C Tables 4.2.6.8 and 6.1.1.4'

loop_
_geom_angle_atom_site_label_1
_geom_angle_atom_site_label_2
_geom_angle_atom_site_label_3
_geom_angle
C2 C1 B1 113.21(15)
C2 C1 H1A 108.9
B1 C1 H1A 108.9
C2 C1 H1B 108.9
B1 C1 H1B 108.9
H1A C1 H1B 107.7
C1 C2 P1 108.62(13)
C1 C2 H2A 110.0
P1 C2 H2A 110.0
C1 C2 H2B 110.0
P1 C2 H2B 110.0
H2A C2 H2B 108.3
N3 P1 C2 96.54(8)
N3 P1 C11 107.18(8)
C2 P1 C11 121.42(9)
N3 P1 C21 118.21(8)
C2 P1 C21 103.31(8)
C11 P1 C21 110.29(8)
C12 C11 C16 119.55(17)
C12 C11 P1 120.22(14)
C16 C11 P1 119.93(14)
C13 C12 C11 118.92(17)
C13 C12 C17 116.57(17)
C11 C12 C17 124.51(17)
C14 C13 C12 122.62(18)
C14 C13 H13 118.7
C12 C13 H13 118.7
C13 C14 C15 117.47(18)
C13 C14 C18 121.58(19)
C15 C14 C18 120.94(19)
C14 C15 C16 123.06(19)
C14 C15 H15 118.5
C16 C15 H15 118.5
C15 C16 C11 118.33(17)
C15 C16 C19 116.16(17)
C11 C16 C19 125.48(17)
C12 C17 H17A 109.5
C12 C17 H17B 109.5
H17A C17 H17B 109.5
C12 C17 H17C 109.5
H17A C17 H17C 109.5
H17B C17 H17C 109.5
C14 C18 H18A 109.5
C14 C18 H18B 109.5
H18A C18 H18B 109.5
C14 C18 H18C 109.5
H18A C18 H18C 109.5
H18B C18 H18C 109.5
C16 C19 H19A 109.5
C16 C19 H19B 109.5
H19A C19 H19B 109.5
C16 C19 H19C 109.5
H19A C19 H19C 109.5
H19B C19 H19C 109.5
C22 C21 C26 119.85(17)
C22 C21 P1 114.71(13)
C26 C21 P1 125.08(14)
C23 C22 C21 118.93(18)
C23 C22 C27 116.80(18)
C21 C22 C27 124.27(17)
C24 C23 C22 122.37(19)
C24 C23 H23 118.8
C22 C23 H23 118.8
C25 C24 C23 117.49(18)
C25 C24 C28 121.5(2)
C23 C24 C28 121.0(2)
C24 C25 C26 123.43(19)
C24 C25 H25 118.3
C26 C25 H25 118.3
C25 C26 C21 117.85(18)
C25 C26 C29 116.49(17)
C21 C26 C29 125.65(17)
C22 C27 H27A 109.5
C22 C27 H27B 109.5
H27A C27 H27B 109.5
C22 C27 H27C 109.5
H27A C27 H27C 109.5
H27B C27 H27C 109.5
C24 C28 H28A 109.5
C24 C28 H28B 109.5
H28A C28 H28B 109.5
C24 C28 H28C 109.5
H28A C28 H28C 109.5
H28B C28 H28C 109.5
C26 C29 H29A 109.5
C26 C29 H29B 109.5
H29A C29 H29B 109.5
C26 C29 H29C 109.5
H29A C29 H29C 109.5
H29B C29 H29C 109.5
N3 B1 C31 113.19(14)
N3 B1 C1 102.08(15)
C31 B1 C1 106.29(15)
N3 B1 C41 106.41(15)
C31 B1 C41 112.96(16)
C1 B1 C41 115.56(15)
C32 C31 C36 113.30(17)
C32 C31 B1 128.06(17)
C36 C31 B1 118.10(16)
F32 C32 C33 114.65(16)
F32 C32 C31 121.54(16)
C33 C32 C31 123.79(18)
F33 C33 C34 119.94(17)
F33 C33 C32 119.86(19)
C34 C33 C32 120.20(18)
F34 C34 C33 120.8(2)
F34 C34 C35 120.4(2)
C33 C34 C35 118.77(18)
F35 C35 C34 119.92(18)
F35 C35 C36 120.5(2)
C34 C35 C36 119.55(19)
F36 C36 C35 116.32(18)
F36 C36 C31 119.33(17)
C35 C36 C31 124.35(19)
C42 C41 C46 113.10(19)
C42 C41 B1 120.62(19)
C46 C41 B1 125.89(17)
F42 C42 C43 116.1(2)
F42 C42 C41 119.50(19)
C43 C42 C41 124.3(2)
F43 C43 C44 119.9(2)
F43 C43 C42 120.1(3)
C44 C43 C42 119.9(2)
F44 C44 C43 120.6(3)
F44 C44 C45 120.5(3)
C43 C44 C45 118.8(2)
F45 C45 C44 119.9(2)
F45 C45 C46 120.7(2)
C44 C45 C46 119.3(2)
F46 C46 C45 114.4(2)
F46 C46 C41 121.11(18)
C45 C46 C41 124.5(2)
N4 N3 B1 127.56(14)
N4 N3 P1 113.34(11)
B1 N3 P1 118.71(12)
N5 N4 N3 112.42(14)
N4 N5 C51 111.81(15)
C52 C51 C56 119.93(18)
C52 C51 N5 116.47(18)
C56 C51 N5 123.54(17)
C51 C52 C53 119.6(2)
C51 C52 H52 120.2
C53 C52 H52 120.2
C54 C53 C52 120.4(2)
C54 C53 H53 119.8
C52 C53 H53 119.8
C53 C54 C55 119.8(2)
C53 C54 H54 120.1
C55 C54 H54 120.1
C54 C55 C56 120.7(2)
C54 C55 H55 119.6
C56 C55 H55 119.6
C55 C56 C51 119.5(2)
C55 C56 H56 120.3
C51 C56 H56 120.3
C66 C61 C62 119.3(3)
C66 C61 H61 120.3
C62 C61 H61 120.3
C63 C62 C61 119.3(3)
C63 C62 H62 120.4
C61 C62 H62 120.4
C62 C63 C64 120.2(3)
C62 C63 H63 119.9
C64 C63 H63 119.9
C65 C64 C63 120.7(3)
C65 C64 H64 119.7
C63 C64 H64 119.7
C64 C65 C66 120.5(3)
C64 C65 H65 119.8
C66 C65 H65 119.8
C65 C66 C61 120.0(3)
C65 C66 H66 120.0
C61 C66 H66 120.0
C72 C71 C76 118.1(4)
C72 C71 H71 120.9
C76 C71 H71 120.9
C73 C72 C71 121.1(5)
C73 C72 H72 119.4
C71 C72 H72 119.4
C72 C73 C74 121.6(5)
C72 C73 H73 119.2
C74 C73 H73 119.2
C75 C74 C73 121.9(4)
C75 C74 H74 119.1
C73 C74 H74 119.1
C74 C75 C76 119.2(4)
C74 C75 H75 120.4
C76 C75 H75 120.4
C75 C76 C71 118.1(4)
C75 C76 H76 120.9
C71 C76 H76 120.9

loop_
_geom_bond_atom_site_label_1
_geom_bond_atom_site_label_2
_geom_bond_distance
C1 C2 1.545(3)
C1 B1 1.648(3)
C1 H1A 0.9800
C1 H1B 0.9800
C2 P1 1.8206(19)
C2 H2A 0.9800
C2 H2B 0.9800
P1 N3 1.6616(15)
P1 C11 1.8251(19)
P1 C21 1.8269(18)
C11 C12 1.411(3)
C11 C16 1.419(3)
C12 C13 1.392(3)
C12 C17 1.503(3)
C13 C14 1.384(3)
C13 H13 0.9400
C14 C15 1.387(3)
C14 C18 1.504(3)
C15 C16 1.390(3)
C15 H15 0.9400
C16 C19 1.511(3)
C17 H17A 0.9700
C17 H17B 0.9700
C17 H17C 0.9700
C18 H18A 0.9700
C18 H18B 0.9700
C18 H18C 0.9700
C19 H19A 0.9700
C19 H19B 0.9700
C19 H19C 0.9700
C21 C22 1.409(3)
C21 C26 1.411(3)
C22 C23 1.387(3)
C22 C27 1.509(3)
C23 C24 1.382(3)
C23 H23 0.9400
C24 C25 1.379(3)
C24 C28 1.509(3)
C25 C26 1.389(3)
C25 H25 0.9400
C26 C29 1.506(3)
C27 H27A 0.9700
C27 H27B 0.9700
C27 H27C 0.9700
C28 H28A 0.9700
C28 H28B 0.9700
C28 H28C 0.9700
C29 H29A 0.9700
C29 H29B 0.9700
C29 H29C 0.9700
B1 N3 1.590(2)
B1 C31 1.644(3)
B1 C41 1.655(3)
C31 C32 1.387(3)
C31 C36 1.389(3)
C32 F32 1.349(2)
C32 C33 1.383(3)
C33 F33 1.348(2)
C33 C34 1.364(3)
C34 F34 1.348(2)
C34 C35 1.372(3)
C35 F35 1.352(2)
C35 C36 1.379(3)
C36 F36 1.352(2)
C41 C42 1.385(3)
C41 C46 1.387(3)
C42 F42 1.352(3)
C42 C43 1.379(3)
C43 F43 1.351(3)
C43 C44 1.366(4)
C44 F44 1.341(3)
C44 C45 1.373(4)
C45 F45 1.343(3)
C45 C46 1.384(3)
C46 F46 1.348(2)
N3 N4 1.374(2)
N4 N5 1.254(2)
N5 C51 1.428(2)
C51 C52 1.378(3)
C51 C56 1.393(3)
C52 C53 1.392(3)
C52 H52 0.9400
C53 C54 1.373(4)
C53 H53 0.9400
C54 C55 1.375(4)
C54 H54 0.9400
C55 C56 1.379(3)
C55 H55 0.9400
C56 H56 0.9400
C61 C66 1.374(5)
C61 C62 1.383(5)
C61 H61 0.9400
C62 C63 1.356(5)
C62 H62 0.9400
C63 C64 1.358(4)
C63 H63 0.9400
C64 C65 1.341(4)
C64 H64 0.9400
C65 C66 1.351(4)
C65 H65 0.9400
C66 H66 0.9400
C71 C72 1.317(7)
C71 C76 1.413(8)
C71 H71 0.9400
C72 C73 1.287(6)
C72 H72 0.9400
C73 C74 1.321(6)
C73 H73 0.9400
C74 C75 1.290(6)
C74 H74 0.9400
C75 C76 1.362(7)
C75 H75 0.9400
C76 H76 0.9400

loop_
_geom_torsion_atom_site_label_1
_geom_torsion_atom_site_label_2
_geom_torsion_atom_site_label_3
_geom_torsion_atom_site_label_4
_geom_torsion
B1 C1 C2 P1 -10.01(19)
C1 C2 P1 N3 7.59(14)
C1 C2 P1 C11 -107.14(14)
C1 C2 P1 C21 128.66(13)
N3 P1 C11 C12 -82.57(15)
C2 P1 C11 C12 26.60(18)
C21 P1 C11 C12 147.49(14)
N3 P1 C11 C16 91.08(15)
C2 P1 C11 C16 -159.75(14)
C21 P1 C11 C16 -38.85(17)
C16 C11 C12 C13 2.8(3)
P1 C11 C12 C13 176.50(14)
C16 C11 C12 C17 -176.55(18)
P1 C11 C12 C17 -2.9(3)
C11 C12 C13 C14 -2.8(3)
C17 C12 C13 C14 176.67(19)
C12 C13 C14 C15 0.9(3)
C12 C13 C14 C18 -177.64(19)
C13 C14 C15 C16 0.9(3)
C18 C14 C15 C16 179.4(2)
C14 C15 C16 C11 -0.7(3)
C14 C15 C16 C19 -179.06(19)
C12 C11 C16 C15 -1.1(3)
P1 C11 C16 C15 -174.84(14)
C12 C11 C16 C19 177.00(19)
P1 C11 C16 C19 3.3(3)
N3 P1 C21 C22 171.05(14)
C2 P1 C21 C22 66.01(17)
C11 P1 C21 C22 -65.19(17)
N3 P1 C21 C26 -2.1(2)
C2 P1 C21 C26 -107.10(18)
C11 P1 C21 C26 121.71(17)
C26 C21 C22 C23 0.9(3)
P1 C21 C22 C23 -172.55(16)
C26 C21 C22 C27 -179.6(2)
P1 C21 C22 C27 6.9(3)
C21 C22 C23 C24 1.9(3)
C27 C22 C23 C24 -177.6(2)
C22 C23 C24 C25 -2.8(3)
C22 C23 C24 C28 175.6(2)
C23 C24 C25 C26 1.0(3)
C28 C24 C25 C26 -177.4(2)
C24 C25 C26 C21 1.7(3)
C24 C25 C26 C29 -176.7(2)
C22 C21 C26 C25 -2.6(3)
P1 C21 C26 C25 170.14(15)
C22 C21 C26 C29 175.6(2)
P1 C21 C26 C29 -11.6(3)
C2 C1 B1 N3 7.6(2)
C2 C1 B1 C31 126.46(16)
C2 C1 B1 C41 -107.36(19)
N3 B1 C31 C32 10.2(3)
C1 B1 C31 C32 -101.1(2)
C41 B1 C31 C32 131.2(2)
N3 B1 C31 C36 -178.93(17)
C1 B1 C31 C36 69.8(2)
C41 B1 C31 C36 -57.9(2)
C36 C31 C32 F32 -176.73(17)
B1 C31 C32 F32 -5.5(3)
C36 C31 C32 C33 1.6(3)
B1 C31 C32 C33 172.88(18)
F32 C32 C33 F33 -1.7(3)
C31 C32 C33 F33 179.85(17)
F32 C32 C33 C34 178.00(18)
C31 C32 C33 C34 -0.5(3)
F33 C33 C34 F34 0.1(3)
C32 C33 C34 F34 -179.62(18)
F33 C33 C34 C35 178.89(18)
C32 C33 C34 C35 -0.8(3)
F34 C34 C35 F35 0.2(3)
C33 C34 C35 F35 -178.62(19)
F34 C34 C35 C36 179.57(19)
C33 C34 C35 C36 0.7(3)
F35 C35 C36 F36 0.4(3)
C34 C35 C36 F36 -178.92(19)
F35 C35 C36 C31 179.94(19)
C34 C35 C36 C31 0.6(3)
C32 C31 C36 F36 177.79(17)
B1 C31 C36 F36 5.6(3)
C32 C31 C36 C35 -1.7(3)
B1 C31 C36 C35 -173.90(19)
N3 B1 C41 C42 -71.5(2)
C31 B1 C41 C42 163.74(18)
C1 B1 C41 C42 41.0(3)
N3 B1 C41 C46 100.9(2)
C31 B1 C41 C46 -23.9(3)
C1 B1 C41 C46 -146.6(2)
C46 C41 C42 F42 -177.64(19)
B1 C41 C42 F42 -4.4(3)
C46 C41 C42 C43 -0.9(3)
B1 C41 C42 C43 172.4(2)
F42 C42 C43 F43 -1.3(3)
C41 C42 C43 F43 -178.1(2)
F42 C42 C43 C44 176.4(2)
C41 C42 C43 C44 -0.4(4)
F43 C43 C44 F44 0.2(4)
C42 C43 C44 F44 -177.4(2)
F43 C43 C44 C45 179.2(2)
C42 C43 C44 C45 1.5(4)
F44 C44 C45 F45 -1.1(4)
C43 C44 C45 F45 179.9(2)
F44 C44 C45 C46 177.7(2)
C43 C44 C45 C46 -1.3(4)
F45 C45 C46 F46 -0.5(3)
C44 C45 C46 F46 -179.3(2)
F45 C45 C46 C41 178.7(2)
C44 C45 C46 C41 -0.2(4)
C42 C41 C46 F46 -179.73(19)
B1 C41 C46 F46 7.4(3)
C42 C41 C46 C45 1.2(3)
B1 C41 C46 C45 -171.6(2)
C31 B1 N3 N4 56.4(2)
C1 B1 N3 N4 170.25(15)
C41 B1 N3 N4 -68.2(2)
C31 B1 N3 P1 -115.86(15)
C1 B1 N3 P1 -2.04(18)
C41 B1 N3 P1 119.49(14)
C2 P1 N3 N4 -176.51(12)
C11 P1 N3 N4 -50.73(13)
C21 P1 N3 N4 74.56(14)
C2 P1 N3 B1 -3.16(14)
C11 P1 N3 B1 122.62(13)
C21 P1 N3 B1 -112.08(13)
B1 N3 N4 N5 7.0(2)
P1 N3 N4 N5 179.68(12)
N3 N4 N5 C51 -176.38(14)
N4 N5 C51 C52 -156.49(17)
N4 N5 C51 C56 26.3(2)
C56 C51 C52 C53 -2.4(3)
N5 C51 C52 C53 -179.75(18)
C51 C52 C53 C54 1.2(3)
C52 C53 C54 C55 0.4(4)
C53 C54 C55 C56 -0.8(4)
C54 C55 C56 C51 -0.4(3)
C52 C51 C56 C55 2.0(3)
N5 C51 C56 C55 179.13(18)
C66 C61 C62 C63 -0.1(5)
C61 C62 C63 C64 0.7(5)
C62 C63 C64 C65 -0.5(5)
C63 C64 C65 C66 -0.3(4)
C64 C65 C66 C61 0.9(4)
C62 C61 C66 C65 -0.7(4)
C76 C71 C72 C73 -1.3(9)
C71 C72 C73 C74 1.1(8)
C72 C73 C74 C75 0.4(8)
C73 C74 C75 C76 -1.7(8)
C74 C75 C76 C71 1.4(8)
C72 C71 C76 C75 0.0(9)
